data_7050046
loop_
_publ_author_name
'Takacs, James M.'
'Hrvatin, Paul M.'
'Atkins, Jeffery M.'
'Reddy, D. Sahadeva'
'Clark, Joanna L.'

_publ_section_title
;
 The selective formation of neutral, heteroleptic zinc(ii) complexes
 via self-discrimination of chiral bisoxazoline racemates and
 pseudoracemates
;
_journal_issue 2
_journal_name_full 'New Journal of Chemistry'
_journal_page_first 263
_journal_paper_doi 10.1039/b413439g
_journal_volume 29
_journal_year 2005
_chemical_formula_sum 'C38 H34 N4 O4 Zn'
_chemical_formula_weight 676.06
_chemical_name_systematic
;
?
;
_space_group_IT_number 20
_symmetry_cell_setting orthorhombic
_symmetry_space_group_name_Hall 'C 2c 2'
_symmetry_space_group_name_H-M 'C 2 2 21'
_atom_sites_solution_hydrogens geom
_atom_sites_solution_primary direct
_atom_sites_solution_secondary difmap
_audit_creation_method SHELXL-97
_cell_angle_alpha 90.00
_cell_angle_beta 90.00
_cell_angle_gamma 90.00
_cell_formula_units_Z 16
_cell_length_a 10.2844(5)
_cell_length_b 16.5841(8)
_cell_length_c 75.389(4)
_cell_measurement_reflns_used 8916
_cell_measurement_temperature 100(2)
_cell_measurement_theta_max 28.250
_cell_measurement_theta_min 2.161
_cell_volume 12858.2(11)
_computing_cell_refinement 'Bruker AXS SMART/SAINT'
_computing_data_collection 'Bruker AXS SMART'
_computing_data_reduction 'Bruker AXS SAINT'
_computing_molecular_graphics 'Bruker SHELXTL'
_computing_publication_material 'Bruker AXS SHELXTL'
_computing_structure_refinement 'SHELXL-97 (Sheldrick, 1997)'
_computing_structure_solution 'SHELXS-97 (Sheldrick, 1990)'
_diffrn_ambient_temperature 100(2)
_diffrn_measured_fraction_theta_full 0.999
_diffrn_measured_fraction_theta_max 0.999
_diffrn_measurement_device_type 'Bruker AXS SMART Apex CCD'
_diffrn_measurement_method 'omega scans'
_diffrn_radiation_monochromator graphite
_diffrn_radiation_source 'fine-focus sealed tube'
_diffrn_radiation_type MoK\a
_diffrn_radiation_wavelength 0.71073
_diffrn_reflns_av_R_equivalents 0.0519
_diffrn_reflns_av_sigmaI/netI 0.0430
_diffrn_reflns_limit_h_max 12
_diffrn_reflns_limit_h_min -12
_diffrn_reflns_limit_k_max 20
_diffrn_reflns_limit_k_min -20
_diffrn_reflns_limit_l_max 94
_diffrn_reflns_limit_l_min -94
_diffrn_reflns_number 60061
_diffrn_reflns_theta_full 26.37
_diffrn_reflns_theta_max 26.37
_diffrn_reflns_theta_min 1.62
_exptl_absorpt_coefficient_mu 0.812
_exptl_absorpt_correction_T_max 0.9605
_exptl_absorpt_correction_T_min 0.8743
_exptl_absorpt_correction_type multi-scan
_exptl_crystal_colour colorless
_exptl_crystal_density_diffrn 1.397
_exptl_crystal_density_method 'not measured'
_exptl_crystal_description shard
_exptl_crystal_F_000 5632
_exptl_crystal_size_max 0.17
_exptl_crystal_size_mid 0.14
_exptl_crystal_size_min 0.05
_refine_diff_density_max 0.544
_refine_diff_density_min -0.632
_refine_diff_density_rms 0.078
_refine_ls_abs_structure_details 'Flack H D (1983), Acta Cryst. A39, 876-881'
_refine_ls_abs_structure_Flack 0.026(10)
_refine_ls_extinction_method none
_refine_ls_goodness_of_fit_ref 1.214
_refine_ls_hydrogen_treatment constr
_refine_ls_matrix_type full
_refine_ls_number_parameters 847
_refine_ls_number_reflns 13131
_refine_ls_number_restraints 0
_refine_ls_restrained_S_all 1.214
_refine_ls_R_factor_all 0.0554
_refine_ls_R_factor_gt 0.0524
_refine_ls_shift/su_max 0.004
_refine_ls_shift/su_mean 0.000
_refine_ls_structure_factor_coef Fsqd
_refine_ls_weighting_details 'calc w=1/[\s^2^(Fo^2^)+(0.0208P)^2^+40.1752P] where P=(Fo^2^+2Fc^2^)/3'
_refine_ls_weighting_scheme calc
_refine_ls_wR_factor_gt 0.1037
_refine_ls_wR_factor_ref 0.1046
_reflns_number_gt 12539
_reflns_number_total 13131
_reflns_threshold_expression >2sigma(I)
_cod_data_source_file b413439g.txt
_cod_data_source_block sa161sadxfin
_cod_original_sg_symbol_H-M C222(1)
_cod_database_code 7050046

loop_
_symmetry_equiv_pos_as_xyz
'x, y, z'
'-x, -y, z+1/2'
'-x, y, -z+1/2'
'x, -y, -z'
'x+1/2, y+1/2, z'
'-x+1/2, -y+1/2, z+1/2'
'-x+1/2, y+1/2, -z+1/2'
'x+1/2, -y+1/2, -z'

loop_
_atom_site_label
_atom_site_type_symbol
_atom_site_fract_x
_atom_site_fract_y
_atom_site_fract_z
_atom_site_U_iso_or_equiv
_atom_site_adp_type
_atom_site_occupancy
_atom_site_symmetry_multiplicity
_atom_site_calc_flag
_atom_site_refinement_flags
_atom_site_disorder_assembly
_atom_site_disorder_group
C1 C 1.0867(4) 0.1118(2) 0.55755(5) 0.0194(8) Uani 1 1 d . . .
H1 H 1.1136 0.1669 0.5536 0.023 Uiso 1 1 calc R . .
C2 C 1.1600(4) 0.0496(2) 0.54632(5) 0.0255(9) Uani 1 1 d . . .
H2A H 1.2424 0.0725 0.5418 0.031 Uiso 1 1 calc R . .
H2B H 1.1799 0.0008 0.5534 0.031 Uiso 1 1 calc R . .
C3 C 0.9519(4) 0.0555(2) 0.53704(5) 0.0184(8) Uani 1 1 d . . .
C4 C 0.8491(4) 0.0350(2) 0.52586(5) 0.0198(8) Uani 1 1 d . . .
H4 H 0.8653 0.0016 0.5159 0.024 Uiso 1 1 calc R . .
C5 C 0.7228(4) 0.0625(2) 0.52901(5) 0.0167(8) Uani 1 1 d . . .
C6 C 0.5163(4) 0.0863(2) 0.52124(6) 0.0228(9) Uani 1 1 d . . .
H6A H 0.4343 0.0553 0.5203 0.027 Uiso 1 1 calc R . .
H6B H 0.5133 0.1323 0.5129 0.027 Uiso 1 1 calc R . .
C7 C 0.5381(4) 0.1153(2) 0.54027(5) 0.0178(8) Uani 1 1 d . . .
H7 H 0.4993 0.0753 0.5487 0.021 Uiso 1 1 calc R . .
C8 C 0.9484(4) 0.3111(2) 0.53985(6) 0.0230(9) Uani 1 1 d . . .
H8 H 1.0269 0.2765 0.5379 0.028 Uiso 1 1 calc R . .
C9 C 0.9909(5) 0.3927(3) 0.54777(6) 0.0321(11) Uani 1 1 d . . .
H9A H 1.0796 0.3890 0.5528 0.039 Uiso 1 1 calc R . .
H9B H 0.9900 0.4354 0.5386 0.039 Uiso 1 1 calc R . .
C10 C 0.8444(4) 0.3361(2) 0.56589(5) 0.0256(9) Uani 1 1 d . . .
C11 C 0.7707(4) 0.3327(3) 0.58153(5) 0.0295(10) Uani 1 1 d . . .
H11 H 0.7633 0.3800 0.5886 0.035 Uiso 1 1 calc R . .
C12 C 0.7079(5) 0.2628(3) 0.58713(5) 0.0268(10) Uani 1 1 d . . .
C13 C 0.5904(5) 0.1892(3) 0.60641(6) 0.0393(13) Uani 1 1 d . . .
H13A H 0.4975 0.1877 0.6098 0.047 Uiso 1 1 calc R . .
H13B H 0.6433 0.1684 0.6164 0.047 Uiso 1 1 calc R . .
C14 C 0.6145(4) 0.1402(3) 0.58952(5) 0.0270(10) Uani 1 1 d . . .
H14 H 0.5333 0.1402 0.5822 0.032 Uiso 1 1 calc R . .
C15 C 1.1006(4) 0.1074(3) 0.57747(5) 0.0207(8) Uani 1 1 d . . .
C16 C 1.0819(4) 0.1772(3) 0.58747(6) 0.0263(9) Uani 1 1 d . . .
H16 H 1.0646 0.2267 0.5816 0.032 Uiso 1 1 calc R . .
C17 C 1.0884(5) 0.1755(3) 0.60578(6) 0.0328(11) Uani 1 1 d . . .
H17 H 1.0743 0.2234 0.6124 0.039 Uiso 1 1 calc R . .
C18 C 1.1153(5) 0.1039(3) 0.61439(6) 0.0344(11) Uani 1 1 d . . .
H18 H 1.1219 0.1028 0.6270 0.041 Uiso 1 1 calc R . .
C19 C 1.1325(4) 0.0340(3) 0.60468(6) 0.0341(11) Uani 1 1 d . . .
H19 H 1.1495 -0.0154 0.6106 0.041 Uiso 1 1 calc R . .
C20 C 1.1251(4) 0.0359(3) 0.58639(6) 0.0284(10) Uani 1 1 d . . .
H20 H 1.1369 -0.0124 0.5798 0.034 Uiso 1 1 calc R . .
C21 C 0.4859(4) 0.1980(2) 0.54453(5) 0.0174(8) Uani 1 1 d . . .
C22 C 0.3877(4) 0.2085(2) 0.55713(6) 0.0227(9) Uani 1 1 d . . .
H22 H 0.3520 0.1626 0.5629 0.027 Uiso 1 1 calc R . .
C23 C 0.3412(4) 0.2847(3) 0.56146(5) 0.0253(9) Uani 1 1 d . . .
H23 H 0.2759 0.2911 0.5703 0.030 Uiso 1 1 calc R . .
C24 C 0.3920(4) 0.3518(3) 0.55264(6) 0.0279(10) Uani 1 1 d . . .
H24 H 0.3601 0.4042 0.5553 0.034 Uiso 1 1 calc R . .
C25 C 0.4890(4) 0.3419(2) 0.54006(6) 0.0258(9) Uani 1 1 d . . .
H25 H 0.5234 0.3876 0.5341 0.031 Uiso 1 1 calc R . .
C26 C 0.5356(4) 0.2661(2) 0.53621(5) 0.0205(8) Uani 1 1 d . . .
H26 H 0.6030 0.2602 0.5277 0.025 Uiso 1 1 calc R . .
C27 C 0.8689(4) 0.3141(2) 0.52290(5) 0.0182(8) Uani 1 1 d . . .
C28 C 0.8676(4) 0.2463(2) 0.51189(6) 0.0257(9) Uani 1 1 d . . .
H28 H 0.9187 0.2006 0.5149 0.031 Uiso 1 1 calc R . .
C29 C 0.7928(4) 0.2450(3) 0.49665(6) 0.0290(10) Uani 1 1 d . . .
H29 H 0.7924 0.1986 0.4893 0.035 Uiso 1 1 calc R . .
C30 C 0.7188(4) 0.3115(3) 0.49222(6) 0.0279(10) Uani 1 1 d . . .
H30 H 0.6686 0.3110 0.4816 0.033 Uiso 1 1 calc R . .
C31 C 0.7170(4) 0.3787(2) 0.50307(5) 0.0232(9) Uani 1 1 d . . .
H31 H 0.6646 0.4239 0.5001 0.028 Uiso 1 1 calc R . .
C32 C 0.7927(4) 0.3797(2) 0.51838(5) 0.0197(8) Uani 1 1 d . . .
H32 H 0.7921 0.4260 0.5258 0.024 Uiso 1 1 calc R . .
C33 C 0.6553(4) 0.0538(3) 0.59285(5) 0.0233(9) Uani 1 1 d . . .
C34 C 0.7840(4) 0.0308(3) 0.59426(5) 0.0249(9) Uani 1 1 d . . .
H34 H 0.8509 0.0695 0.5925 0.030 Uiso 1 1 calc R . .
C35 C 0.8163(5) -0.0484(3) 0.59820(5) 0.0274(10) Uani 1 1 d . . .
H35 H 0.9052 -0.0634 0.5991 0.033 Uiso 1 1 calc R . .
C36 C 0.7209(5) -0.1059(3) 0.60082(6) 0.0358(11) Uani 1 1 d . . .
H36 H 0.7435 -0.1599 0.6037 0.043 Uiso 1 1 calc R . .
C37 C 0.5918(6) -0.0834(3) 0.59921(7) 0.0428(14) Uani 1 1 d . . .
H37 H 0.5252 -0.1222 0.6010 0.051 Uiso 1 1 calc R . .
C38 C 0.5595(5) -0.0047(3) 0.59506(6) 0.0369(12) Uani 1 1 d . . .
H38 H 0.4706 0.0096 0.5937 0.044 Uiso 1 1 calc R . .
C39 C 0.5131(4) 1.0779(3) 0.71835(5) 0.0230(9) Uani 1 1 d . . .
H39 H 0.4589 1.0301 0.7216 0.028 Uiso 1 1 calc R . .
C40 C 0.4251(5) 1.1508(3) 0.71555(7) 0.0364(12) Uani 1 1 d . . .
H40A H 0.3338 1.1339 0.7137 0.044 Uiso 1 1 calc R . .
H40B H 0.4290 1.1878 0.7259 0.044 Uiso 1 1 calc R . .
C41 C 0.5488(4) 1.1311(2) 0.69119(6) 0.0252(9) Uani 1 1 d . . .
C42 C 0.5888(5) 1.1480(3) 0.67386(6) 0.0285(10) Uani 1 1 d . . .
H42 H 0.5632 1.1974 0.6685 0.034 Uiso 1 1 calc R . .
C43 C 0.6649(4) 1.0944(2) 0.66428(5) 0.0239(9) Uani 1 1 d . . .
C44 C 0.7646(5) 1.0498(3) 0.63946(5) 0.0276(10) Uani 1 1 d . . .
H44A H 0.8404 1.0652 0.6321 0.033 Uiso 1 1 calc R . .
H44B H 0.7008 1.0210 0.6319 0.033 Uiso 1 1 calc R . .
C45 C 0.8056(4) 0.9985(2) 0.65515(5) 0.0217(8) Uani 1 1 d . . .
H45 H 0.8929 1.0170 0.6593 0.026 Uiso 1 1 calc R . .
C46 C 0.3766(4) 0.9018(3) 0.68977(6) 0.0264(9) Uani 1 1 d . . .
H46 H 0.3515 0.9580 0.6931 0.032 Uiso 1 1 calc R . .
C47 C 0.3032(5) 0.8435(3) 0.70176(6) 0.0382(11) Uani 1 1 d . . .
H47A H 0.2238 0.8692 0.7066 0.046 Uiso 1 1 calc R . .
H47B H 0.2780 0.7943 0.6952 0.046 Uiso 1 1 calc R . .
C48 C 0.5132(4) 0.8496(2) 0.71005(5) 0.0205(9) Uani 1 1 d . . .
C49 C 0.6185(4) 0.8315(3) 0.72118(6) 0.0261(9) Uani 1 1 d . . .
H49 H 0.6042 0.8006 0.7316 0.031 Uiso 1 1 calc R . .
C50 C 0.7432(4) 0.8579(2) 0.71723(6) 0.0232(9) Uani 1 1 d . . .
C51 C 0.9540(4) 0.8808(3) 0.72350(6) 0.0313(11) Uani 1 1 d . . .
H51A H 1.0334 0.8471 0.7240 0.038 Uiso 1 1 calc R . .
H51B H 0.9658 0.9280 0.7314 0.038 Uiso 1 1 calc R . .
C52 C 0.9266(4) 0.9079(3) 0.70448(6) 0.0243(9) Uani 1 1 d . . .
H52 H 0.9617 0.8668 0.6960 0.029 Uiso 1 1 calc R . .
C53 C 0.6197(4) 1.0884(3) 0.73172(5) 0.0244(9) Uani 1 1 d . . .
C54 C 0.6600(5) 1.0244(3) 0.74240(6) 0.0340(10) Uani 1 1 d . . .
H54 H 0.6166 0.9740 0.7418 0.041 Uiso 1 1 calc R . .
C55 C 0.7652(5) 1.0351(4) 0.75404(7) 0.0504(15) Uani 1 1 d . . .
H55 H 0.7931 0.9918 0.7614 0.061 Uiso 1 1 calc R . .
C56 C 0.8287(6) 1.1096(4) 0.75481(7) 0.0531(16) Uani 1 1 d . . .
H56 H 0.8989 1.1172 0.7628 0.064 Uiso 1 1 calc R . .
C57 C 0.7903(6) 1.1713(4) 0.74410(7) 0.0493(14) Uani 1 1 d . . .
H57 H 0.8350 1.2214 0.7445 0.059 Uiso 1 1 calc R . .
C58 C 0.6879(5) 1.1612(3) 0.73289(6) 0.0365(11) Uani 1 1 d . . .
H58 H 0.6619 1.2051 0.7256 0.044 Uiso 1 1 calc R . .
C59 C 0.8124(4) 0.9092(2) 0.65118(5) 0.0225(9) Uani 1 1 d . . .
C60 C 0.9324(4) 0.8761(3) 0.64671(5) 0.0279(10) Uani 1 1 d . . .
H60 H 1.0080 0.9090 0.6465 0.034 Uiso 1 1 calc R . .
C61 C 0.9413(5) 0.7937(3) 0.64245(6) 0.0322(11) Uani 1 1 d . . .
H61 H 1.0225 0.7712 0.6390 0.039 Uiso 1 1 calc R . .
C62 C 0.8325(5) 0.7456(3) 0.64323(6) 0.0344(11) Uani 1 1 d . . .
H62 H 0.8392 0.6896 0.6407 0.041 Uiso 1 1 calc R . .
C63 C 0.7144(5) 0.7784(3) 0.64765(6) 0.0305(10) Uani 1 1 d . . .
H63 H 0.6391 0.7452 0.6479 0.037 Uiso 1 1 calc R . .
C64 C 0.7045(5) 0.8597(2) 0.65171(5) 0.0255(9) Uani 1 1 d . . .
H64 H 0.6225 0.8816 0.6549 0.031 Uiso 1 1 calc R . .
C65 C 0.3593(4) 0.8919(3) 0.66993(6) 0.0248(9) Uani 1 1 d . . .
C66 C 0.3361(4) 0.8175(3) 0.66180(6) 0.0278(9) Uani 1 1 d . . .
H66 H 0.3279 0.7704 0.6689 0.033 Uiso 1 1 calc R . .
C67 C 0.3249(5) 0.8119(3) 0.64366(7) 0.0379(12) Uani 1 1 d . . .
H67 H 0.3090 0.7611 0.6383 0.045 Uiso 1 1 calc R . .
C68 C 0.3369(5) 0.8797(3) 0.63330(6) 0.0395(12) Uani 1 1 d . . .
H68 H 0.3275 0.8757 0.6208 0.047 Uiso 1 1 calc R . .
C69 C 0.3622(5) 0.9531(3) 0.64086(6) 0.0330(11) Uani 1 1 d . . .
H69 H 0.3722 0.9995 0.6336 0.040 Uiso 1 1 calc R . .
C70 C 0.3731(4) 0.9594(3) 0.65916(6) 0.0261(9) Uani 1 1 d . . .
H70 H 0.3903 1.0104 0.6644 0.031 Uiso 1 1 calc R . .
C71 C 0.9797(4) 0.9898(3) 0.69966(5) 0.0208(9) Uani 1 1 d . . .
C72 C 0.9318(4) 1.0585(3) 0.70775(6) 0.0253(9) Uani 1 1 d . . .
H72 H 0.8665 1.0537 0.7166 0.030 Uiso 1 1 calc R . .
C73 C 0.9773(4) 1.1339(3) 0.70320(6) 0.0308(10) Uani 1 1 d . . .
H73 H 0.9432 1.1804 0.7089 0.037 Uiso 1 1 calc R . .
C74 C 1.0734(4) 1.1420(3) 0.69021(7) 0.0311(10) Uani 1 1 d . . .
H74 H 1.1066 1.1937 0.6873 0.037 Uiso 1 1 calc R . .
C75 C 1.1199(4) 1.0739(3) 0.68171(6) 0.0319(11) Uani 1 1 d . . .
H75 H 1.1839 1.0789 0.6727 0.038 Uiso 1 1 calc R . .
C76 C 1.0733(4) 0.9987(3) 0.68637(5) 0.0230(9) Uani 1 1 d . . .
H76 H 1.1054 0.9522 0.6804 0.028 Uiso 1 1 calc R . .
N1 N 0.9510(3) 0.09791(18) 0.55170(4) 0.0169(7) Uani 1 1 d . . .
N2 N 0.6811(3) 0.11110(18) 0.54151(4) 0.0159(7) Uani 1 1 d . . .
N3 N 0.8716(3) 0.27825(19) 0.55481(4) 0.0189(7) Uani 1 1 d . . .
N4 N 0.7130(3) 0.1901(2) 0.58051(4) 0.0226(7) Uani 1 1 d . . .
N5 N 0.5680(3) 1.0660(2) 0.70030(4) 0.0226(8) Uani 1 1 d . . .
N6 N 0.7069(3) 1.0214(2) 0.66844(4) 0.0209(7) Uani 1 1 d . . .
N7 N 0.5125(3) 0.8887(2) 0.69505(5) 0.0230(8) Uani 1 1 d . . .
N8 N 0.7825(3) 0.90448(19) 0.70433(4) 0.0191(7) Uani 1 1 d . . .
O1 O 1.0737(3) 0.03056(17) 0.53203(4) 0.0201(6) Uani 1 1 d . . .
O2 O 0.6271(3) 0.03564(17) 0.51774(4) 0.0235(6) Uani 1 1 d . . .
O3 O 0.8971(3) 0.40953(17) 0.56141(4) 0.0340(8) Uani 1 1 d . . .
O4 O 0.6297(4) 0.2699(2) 0.60168(4) 0.0378(9) Uani 1 1 d . . .
O5 O 0.4775(3) 1.18941(18) 0.69964(4) 0.0338(8) Uani 1 1 d . . .
O6 O 0.7063(3) 1.11987(18) 0.64782(4) 0.0313(7) Uani 1 1 d . . .
O7 O 0.3927(3) 0.82434(19) 0.71576(4) 0.0288(7) Uani 1 1 d . . .
O8 O 0.8408(3) 0.83469(19) 0.72867(4) 0.0304(7) Uani 1 1 d . . .
Zn1 Zn 0.79972(4) 0.16709(3) 0.557853(6) 0.01512(9) Uani 1 1 d . . .
Zn2 Zn 0.65716(4) 0.96823(3) 0.690463(6) 0.01769(10) Uani 1 1 d . . .

loop_
_atom_site_aniso_label
_atom_site_aniso_U_11
_atom_site_aniso_U_22
_atom_site_aniso_U_33
_atom_site_aniso_U_23
_atom_site_aniso_U_13
_atom_site_aniso_U_12
C1 0.0193(19) 0.0168(19) 0.022(2) 0.0022(17) 0.0002(17) 0.0021(15)
C2 0.022(2) 0.023(2) 0.031(2) -0.0005(17) 0.0069(18) 0.0027(18)
C3 0.026(2) 0.0104(17) 0.019(2) 0.0086(15) 0.0054(16) 0.0021(15)
C4 0.031(2) 0.0159(18) 0.0128(17) -0.0024(15) 0.0001(16) 0.0024(18)
C5 0.028(2) 0.0127(17) 0.0094(17) 0.0045(14) -0.0053(15) -0.0007(16)
C6 0.022(2) 0.018(2) 0.028(2) -0.0023(17) -0.0049(17) 0.0002(17)
C7 0.022(2) 0.0108(18) 0.021(2) 0.0022(15) -0.0020(16) -0.0016(15)
C8 0.020(2) 0.015(2) 0.034(2) 0.0065(17) -0.0013(18) 0.0027(16)
C9 0.038(3) 0.024(2) 0.034(3) 0.0086(19) -0.016(2) -0.005(2)
C10 0.037(2) 0.0158(18) 0.024(2) -0.0029(16) -0.0158(19) 0.0049(19)
C11 0.048(3) 0.019(2) 0.022(2) -0.0111(18) -0.0129(19) 0.016(2)
C12 0.033(2) 0.036(2) 0.0112(18) -0.0073(17) -0.0035(18) 0.024(2)
C13 0.045(3) 0.048(3) 0.025(2) 0.006(2) 0.009(2) 0.018(2)
C14 0.023(2) 0.041(3) 0.017(2) 0.0014(18) -0.0022(17) 0.0061(19)
C15 0.0130(19) 0.026(2) 0.023(2) -0.0025(17) 0.0024(16) -0.0004(16)
C16 0.029(2) 0.019(2) 0.030(2) 0.0027(18) 0.0031(18) -0.0077(18)
C17 0.044(3) 0.032(3) 0.022(2) -0.007(2) 0.001(2) -0.010(2)
C18 0.032(3) 0.050(3) 0.020(2) -0.002(2) -0.0054(19) -0.006(2)
C19 0.032(3) 0.038(3) 0.033(2) 0.012(2) -0.0031(19) 0.006(2)
C20 0.025(2) 0.024(2) 0.036(2) 0.005(2) -0.0048(18) 0.0093(19)
C21 0.0141(19) 0.0177(19) 0.020(2) 0.0034(15) -0.0037(15) -0.0018(15)
C22 0.0145(19) 0.024(2) 0.030(2) 0.0062(19) 0.0009(18) -0.0028(16)
C23 0.020(2) 0.034(2) 0.022(2) -0.0032(17) 0.0072(17) 0.0049(18)
C24 0.026(2) 0.022(2) 0.036(3) -0.0052(18) 0.0037(18) 0.0031(17)
C25 0.027(2) 0.015(2) 0.036(2) 0.0060(18) -0.0028(18) 0.0013(18)
C26 0.019(2) 0.023(2) 0.020(2) 0.0031(16) -0.0016(16) 0.0015(17)
C27 0.016(2) 0.0168(19) 0.022(2) 0.0045(15) 0.0014(15) -0.0047(15)
C28 0.022(2) 0.018(2) 0.038(3) 0.0018(18) 0.0053(18) 0.0012(17)
C29 0.026(2) 0.024(2) 0.037(3) -0.0074(18) 0.006(2) -0.008(2)
C30 0.021(2) 0.034(2) 0.028(2) 0.0083(18) 0.0006(18) -0.0043(19)
C31 0.023(2) 0.026(2) 0.020(2) 0.0069(17) 0.0029(17) 0.0056(18)
C32 0.024(2) 0.0171(19) 0.0182(18) 0.0024(15) 0.0049(17) -0.0015(17)
C33 0.027(2) 0.037(2) 0.0065(16) 0.0001(15) 0.0031(16) -0.0040(19)
C34 0.026(2) 0.026(2) 0.022(2) 0.0004(18) 0.0008(17) -0.001(2)
C35 0.032(3) 0.028(2) 0.022(2) 0.0034(17) 0.0050(18) -0.0011(19)
C36 0.052(3) 0.030(2) 0.025(2) -0.0059(19) 0.007(2) -0.009(2)
C37 0.050(3) 0.043(3) 0.036(3) -0.006(2) 0.006(2) -0.026(3)
C38 0.027(2) 0.053(3) 0.031(3) -0.012(2) 0.000(2) -0.010(2)
C39 0.026(2) 0.029(2) 0.014(2) -0.0008(17) 0.0051(17) -0.0006(18)
C40 0.037(3) 0.035(3) 0.036(3) -0.001(2) 0.010(2) 0.011(2)
C41 0.027(2) 0.0178(19) 0.031(2) 0.0039(19) 0.004(2) 0.0051(17)
C42 0.041(3) 0.022(2) 0.022(2) 0.0059(17) 0.0014(19) 0.0067(19)
C43 0.026(2) 0.025(2) 0.021(2) 0.0060(16) -0.0024(17) 0.0005(18)
C44 0.037(3) 0.030(2) 0.016(2) 0.0046(17) 0.0048(18) 0.0019(19)
C45 0.019(2) 0.031(2) 0.0154(18) 0.0054(16) 0.0034(16) 0.0002(18)
C46 0.021(2) 0.030(2) 0.028(2) 0.0023(19) 0.0048(18) 0.0008(17)
C47 0.026(2) 0.058(3) 0.030(2) 0.018(2) 0.002(2) -0.006(2)
C48 0.025(2) 0.0128(19) 0.024(2) 0.0016(15) 0.0058(17) -0.0045(16)
C49 0.029(2) 0.019(2) 0.030(2) 0.0063(19) 0.0012(18) 0.0023(19)
C50 0.029(2) 0.019(2) 0.022(2) 0.0044(16) 0.0010(17) 0.0060(17)
C51 0.019(2) 0.035(3) 0.039(3) 0.009(2) -0.002(2) 0.0041(19)
C52 0.021(2) 0.024(2) 0.028(2) 0.0008(18) 0.0023(18) 0.0047(18)
C53 0.025(2) 0.028(2) 0.020(2) -0.0077(17) 0.0085(17) 0.0010(18)
C54 0.031(2) 0.045(3) 0.027(2) -0.001(2) 0.011(2) 0.008(2)
C55 0.039(3) 0.082(4) 0.030(3) 0.004(3) 0.008(2) 0.026(3)
C56 0.038(3) 0.093(5) 0.029(3) -0.025(3) 0.006(2) -0.011(3)
C57 0.046(3) 0.062(4) 0.040(3) -0.020(3) 0.009(3) -0.009(3)
C58 0.037(3) 0.042(3) 0.031(2) -0.018(2) 0.010(2) -0.002(2)
C59 0.027(2) 0.031(2) 0.0095(17) -0.0011(16) -0.0001(16) 0.0031(18)
C60 0.026(2) 0.044(3) 0.013(2) -0.0036(19) 0.0006(17) 0.000(2)
C61 0.028(2) 0.045(3) 0.023(2) -0.005(2) -0.0045(19) 0.014(2)
C62 0.045(3) 0.037(3) 0.021(2) -0.0062(19) -0.003(2) 0.009(2)
C63 0.029(2) 0.033(2) 0.029(2) -0.0033(19) -0.003(2) -0.001(2)
C64 0.028(2) 0.026(2) 0.022(2) -0.0011(17) 0.0023(19) 0.0060(19)
C65 0.0109(19) 0.037(2) 0.027(2) 0.0034(18) 0.0042(17) -0.0023(18)
C66 0.023(2) 0.030(2) 0.031(2) 0.0023(18) -0.0012(18) -0.0056(19)
C67 0.030(3) 0.043(3) 0.041(3) -0.014(2) -0.003(2) -0.007(2)
C68 0.027(2) 0.063(3) 0.029(2) -0.001(2) -0.004(2) 0.004(2)
C69 0.030(3) 0.039(3) 0.030(2) 0.014(2) 0.004(2) 0.004(2)
C70 0.016(2) 0.031(2) 0.031(2) 0.0001(19) 0.0041(16) 0.0027(18)
C71 0.016(2) 0.032(2) 0.0138(19) 0.0014(16) -0.0053(15) 0.0027(17)
C72 0.025(2) 0.030(2) 0.021(2) -0.0034(18) 0.0028(18) -0.0027(18)
C73 0.031(2) 0.028(2) 0.034(3) -0.003(2) 0.000(2) -0.002(2)
C74 0.028(2) 0.029(2) 0.036(3) 0.001(2) -0.006(2) -0.0063(18)
C75 0.022(2) 0.047(3) 0.027(2) 0.010(2) 0.0049(18) -0.001(2)
C76 0.017(2) 0.035(2) 0.017(2) -0.0021(17) 0.0021(16) 0.0048(17)
N1 0.0160(16) 0.0119(15) 0.0229(17) -0.0035(13) -0.0022(13) 0.0036(13)
N2 0.0144(17) 0.0150(15) 0.0185(16) -0.0020(12) -0.0046(13) -0.0003(13)
N3 0.0262(19) 0.0152(15) 0.0152(17) 0.0022(13) -0.0015(14) -0.0010(13)
N4 0.0196(17) 0.0298(19) 0.0183(16) -0.0060(14) -0.0019(14) 0.0073(15)
N5 0.0272(19) 0.0223(18) 0.0183(17) 0.0005(14) 0.0057(15) 0.0025(15)
N6 0.0215(16) 0.0230(17) 0.0181(16) 0.0006(13) 0.0030(14) -0.0003(15)
N7 0.0203(18) 0.0245(18) 0.0241(19) 0.0043(14) 0.0012(14) -0.0043(15)
N8 0.0190(17) 0.0169(16) 0.0213(17) 0.0036(13) 0.0002(14) 0.0030(14)
O1 0.0210(14) 0.0157(13) 0.0238(14) -0.0010(12) 0.0076(11) 0.0029(12)
O2 0.0270(16) 0.0207(14) 0.0228(14) -0.0059(12) -0.0046(12) 0.0017(13)
O3 0.053(2) 0.0135(14) 0.0356(19) 0.0005(13) -0.0181(16) -0.0050(14)
O4 0.056(2) 0.0408(19) 0.0172(15) -0.0024(13) 0.0072(15) 0.0228(17)
O5 0.045(2) 0.0266(17) 0.0298(17) 0.0022(13) 0.0119(15) 0.0163(15)
O6 0.0457(19) 0.0285(16) 0.0197(15) 0.0084(12) 0.0039(15) 0.0011(15)
O7 0.0254(15) 0.0343(17) 0.0268(16) 0.0104(14) 0.0033(12) -0.0059(14)
O8 0.0231(15) 0.0335(16) 0.0347(16) 0.0158(14) -0.0021(13) 0.0025(15)
Zn1 0.0175(2) 0.01381(19) 0.0140(2) -0.00239(17) -0.00039(17) 0.00211(18)
Zn2 0.0202(2) 0.0183(2) 0.0145(2) 0.00226(18) 0.00080(18) 0.00064(19)

loop_
_atom_type_symbol
_atom_type_description
_atom_type_scat_dispersion_real
_atom_type_scat_dispersion_imag
_atom_type_scat_source
C C 0.0033 0.0016 'International Tables Vol C Tables 4.2.6.8 and 6.1.1.4'
H H 0.0000 0.0000 'International Tables Vol C Tables 4.2.6.8 and 6.1.1.4'
N N 0.0061 0.0033 'International Tables Vol C Tables 4.2.6.8 and 6.1.1.4'
O O 0.0106 0.0060 'International Tables Vol C Tables 4.2.6.8 and 6.1.1.4'
Zn Zn 0.2839 1.4301 'International Tables Vol C Tables 4.2.6.8 and 6.1.1.4'

loop_
_geom_angle_atom_site_label_1
_geom_angle_atom_site_label_2
_geom_angle_atom_site_label_3
_geom_angle
_geom_angle_site_symmetry_1
_geom_angle_site_symmetry_3
_geom_angle_publ_flag
N1 C1 C15 112.2(3) . . ?
N1 C1 C2 101.2(3) . . ?
C15 C1 C2 118.0(3) . . ?
O1 C2 C1 105.0(3) . . ?
N1 C3 O1 113.6(4) . . ?
N1 C3 C4 129.5(4) . . ?
O1 C3 C4 116.9(3) . . ?
C3 C4 C5 121.5(3) . . ?
N2 C5 O2 114.1(3) . . ?
N2 C5 C4 128.8(4) . . ?
O2 C5 C4 117.1(3) . . ?
O2 C6 C7 103.9(3) . . ?
N2 C7 C21 112.6(3) . . ?
N2 C7 C6 101.0(3) . . ?
C21 C7 C6 115.7(3) . . ?
N3 C8 C27 111.4(3) . . ?
N3 C8 C9 100.3(3) . . ?
C27 C8 C9 116.7(3) . . ?
O3 C9 C8 104.9(4) . . ?
N3 C10 O3 114.2(4) . . ?
N3 C10 C11 128.7(4) . . ?
O3 C10 C11 117.1(4) . . ?
C12 C11 C10 122.6(4) . . ?
N4 C12 O4 114.3(4) . . ?
N4 C12 C11 129.4(4) . . ?
O4 C12 C11 116.4(4) . . ?
O4 C13 C14 104.0(4) . . ?
N4 C14 C33 114.7(3) . . ?
N4 C14 C13 101.3(4) . . ?
C33 C14 C13 114.1(4) . . ?
C20 C15 C16 118.2(4) . . ?
C20 C15 C1 122.7(4) . . ?
C16 C15 C1 119.0(4) . . ?
C17 C16 C15 121.1(4) . . ?
C18 C17 C16 119.8(4) . . ?
C17 C18 C19 119.8(4) . . ?
C20 C19 C18 120.2(4) . . ?
C19 C20 C15 120.9(4) . . ?
C26 C21 C22 118.1(4) . . ?
C26 C21 C7 120.9(4) . . ?
C22 C21 C7 121.0(3) . . ?
C23 C22 C21 121.5(4) . . ?
C22 C23 C24 118.9(4) . . ?
C25 C24 C23 120.0(4) . . ?
C26 C25 C24 120.2(4) . . ?
C25 C26 C21 121.3(4) . . ?
C32 C27 C28 118.8(4) . . ?
C32 C27 C8 122.5(3) . . ?
C28 C27 C8 118.6(4) . . ?
C29 C28 C27 120.8(4) . . ?
C30 C29 C28 119.7(4) . . ?
C29 C30 C31 120.5(4) . . ?
C30 C31 C32 119.5(4) . . ?
C27 C32 C31 120.8(4) . . ?
C34 C33 C38 118.4(4) . . ?
C34 C33 C14 122.7(4) . . ?
C38 C33 C14 118.9(4) . . ?
C33 C34 C35 120.5(4) . . ?
C36 C35 C34 120.9(5) . . ?
C35 C36 C37 118.8(5) . . ?
C38 C37 C36 120.4(5) . . ?
C37 C38 C33 120.9(5) . . ?
N5 C39 C53 110.7(3) . . ?
N5 C39 C40 101.8(3) . . ?
C53 C39 C40 115.8(4) . . ?
O5 C40 C39 104.0(3) . . ?
N5 C41 O5 115.0(4) . . ?
N5 C41 C42 128.2(4) . . ?
O5 C41 C42 116.8(4) . . ?
C43 C42 C41 121.7(4) . . ?
N6 C43 O6 113.2(4) . . ?
N6 C43 C42 130.3(4) . . ?
O6 C43 C42 116.5(4) . . ?
O6 C44 C45 103.1(3) . . ?
N6 C45 C59 114.7(3) . . ?
N6 C45 C44 101.1(3) . . ?
C59 C45 C44 114.1(3) . . ?
N7 C46 C65 111.3(3) . . ?
N7 C46 C47 102.6(3) . . ?
C65 C46 C47 117.4(4) . . ?
O7 C47 C46 105.0(4) . . ?
N7 C48 O7 114.7(4) . . ?
N7 C48 C49 129.1(4) . . ?
O7 C48 C49 116.3(3) . . ?
C50 C49 C48 121.2(4) . . ?
N8 C50 O8 113.9(4) . . ?
N8 C50 C49 129.2(4) . . ?
O8 C50 C49 116.8(4) . . ?
O8 C51 C52 105.0(3) . . ?
N8 C52 C71 113.3(3) . . ?
N8 C52 C51 100.4(3) . . ?
C71 C52 C51 115.0(4) . . ?
C54 C53 C58 118.1(4) . . ?
C54 C53 C39 121.1(4) . . ?
C58 C53 C39 120.6(4) . . ?
C53 C54 C55 119.6(5) . . ?
C56 C55 C54 119.8(6) . . ?
C57 C56 C55 120.3(5) . . ?
C58 C57 C56 120.0(6) . . ?
C57 C58 C53 122.2(5) . . ?
C64 C59 C60 118.9(4) . . ?
C64 C59 C45 122.7(4) . . ?
C60 C59 C45 118.4(4) . . ?
C59 C60 C61 119.8(5) . . ?
C62 C61 C60 120.1(5) . . ?
C63 C62 C61 120.1(4) . . ?
C62 C63 C64 120.2(5) . . ?
C59 C64 C63 120.9(4) . . ?
C70 C65 C66 118.1(4) . . ?
C70 C65 C46 118.5(4) . . ?
C66 C65 C46 123.2(4) . . ?
C67 C66 C65 120.6(4) . . ?
C68 C67 C66 120.2(5) . . ?
C69 C68 C67 120.5(4) . . ?
C68 C69 C70 119.8(4) . . ?
C69 C70 C65 120.8(4) . . ?
C72 C71 C76 118.3(4) . . ?
C72 C71 C52 120.5(4) . . ?
C76 C71 C52 121.2(4) . . ?
C73 C72 C71 121.1(4) . . ?
C72 C73 C74 120.1(4) . . ?
C75 C74 C73 119.4(4) . . ?
C76 C75 C74 119.9(4) . . ?
C75 C76 C71 121.1(4) . . ?
C3 N1 C1 109.1(3) . . ?
C3 N1 Zn1 120.8(3) . . ?
C1 N1 Zn1 125.3(2) . . ?
C5 N2 C7 108.0(3) . . ?
C5 N2 Zn1 122.5(3) . . ?
C7 N2 Zn1 129.5(2) . . ?
C10 N3 C8 109.4(3) . . ?
C10 N3 Zn1 121.8(3) . . ?
C8 N3 Zn1 128.6(3) . . ?
C12 N4 C14 108.4(4) . . ?
C12 N4 Zn1 122.0(3) . . ?
C14 N4 Zn1 127.1(3) . . ?
C41 N5 C39 108.5(3) . . ?
C41 N5 Zn2 123.2(3) . . ?
C39 N5 Zn2 128.3(3) . . ?
C43 N6 C45 107.4(3) . . ?
C43 N6 Zn2 122.0(3) . . ?
C45 N6 Zn2 130.0(3) . . ?
C48 N7 C46 108.3(3) . . ?
C48 N7 Zn2 118.0(3) . . ?
C46 N7 Zn2 124.0(3) . . ?
C50 N8 C52 109.0(3) . . ?
C50 N8 Zn2 120.7(3) . . ?
C52 N8 Zn2 129.6(3) . . ?
C3 O1 C2 107.0(3) . . ?
C5 O2 C6 105.3(3) . . ?
C10 O3 C9 105.6(3) . . ?
C12 O4 C13 106.4(3) . . ?
C41 O5 C40 105.7(3) . . ?
C43 O6 C44 105.8(3) . . ?
C48 O7 C47 106.3(3) . . ?
C50 O8 C51 105.7(3) . . ?
N4 Zn1 N2 110.81(14) . . ?
N4 Zn1 N1 132.10(14) . . ?
N2 Zn1 N1 93.83(13) . . ?
N4 Zn1 N3 95.05(14) . . ?
N2 Zn1 N3 126.35(13) . . ?
N1 Zn1 N3 102.48(14) . . ?
N6 Zn2 N8 121.58(14) . . ?
N6 Zn2 N5 93.99(14) . . ?
N8 Zn2 N5 122.51(14) . . ?
N6 Zn2 N7 129.46(14) . . ?
N8 Zn2 N7 92.34(14) . . ?
N5 Zn2 N7 97.35(15) . . ?

loop_
_geom_bond_atom_site_label_1
_geom_bond_atom_site_label_2
_geom_bond_distance
_geom_bond_site_symmetry_2
_geom_bond_publ_flag
C1 N1 1.482(5) . ?
C1 C15 1.511(6) . ?
C1 C2 1.533(5) . ?
C2 O1 1.432(5) . ?
C3 N1 1.310(5) . ?
C3 O1 1.372(5) . ?
C3 C4 1.394(6) . ?
C4 C5 1.396(6) . ?
C5 N2 1.313(5) . ?
C5 O2 1.374(4) . ?
C6 O2 1.440(5) . ?
C6 C7 1.529(5) . ?
C7 N2 1.476(5) . ?
C7 C21 1.508(5) . ?
C8 N3 1.481(5) . ?
C8 C27 1.518(6) . ?
C8 C9 1.543(6) . ?
C9 O3 1.437(6) . ?
C10 N3 1.303(5) . ?
C10 O3 1.374(5) . ?
C10 C11 1.403(6) . ?
C11 C12 1.393(7) . ?
C12 N4 1.305(5) . ?
C12 O4 1.366(5) . ?
C13 O4 1.443(6) . ?
C13 C14 1.531(6) . ?
C14 N4 1.474(6) . ?
C14 C33 1.514(6) . ?
C15 C20 1.386(6) . ?
C15 C16 1.394(6) . ?
C16 C17 1.383(6) . ?
C17 C18 1.380(7) . ?
C18 C19 1.383(7) . ?
C19 C20 1.381(6) . ?
C21 C26 1.389(6) . ?
C21 C22 1.397(6) . ?
C22 C23 1.390(6) . ?
C23 C24 1.397(6) . ?
C24 C25 1.386(6) . ?
C25 C26 1.376(6) . ?
C27 C32 1.384(5) . ?
C27 C28 1.397(6) . ?
C28 C29 1.383(6) . ?
C29 C30 1.381(6) . ?
C30 C31 1.384(6) . ?
C31 C32 1.393(6) . ?
C33 C34 1.382(6) . ?
C33 C38 1.393(6) . ?
C34 C35 1.387(6) . ?
C35 C36 1.382(6) . ?
C36 C37 1.384(8) . ?
C37 C38 1.382(8) . ?
C39 N5 1.486(5) . ?
C39 C53 1.500(6) . ?
C39 C40 1.525(6) . ?
C40 O5 1.462(6) . ?
C41 N5 1.295(5) . ?
C41 O5 1.371(5) . ?
C41 C42 1.398(6) . ?
C42 C43 1.387(6) . ?
C43 N6 1.323(5) . ?
C43 O6 1.378(5) . ?
C44 O6 1.451(5) . ?
C44 C45 1.517(5) . ?
C45 N6 1.476(5) . ?
C45 C59 1.511(6) . ?
C46 N7 1.469(5) . ?
C46 C65 1.515(6) . ?
C46 C47 1.523(6) . ?
C47 O7 1.436(5) . ?
C48 N7 1.304(5) . ?
C48 O7 1.377(5) . ?
C48 C49 1.402(6) . ?
C49 C50 1.388(6) . ?
C50 N8 1.306(5) . ?
C50 O8 1.378(5) . ?
C51 O8 1.447(5) . ?
C51 C52 1.529(6) . ?
C52 N8 1.483(5) . ?
C52 C71 1.508(6) . ?
C53 C54 1.395(6) . ?
C53 C58 1.399(6) . ?
C54 C55 1.404(7) . ?
C55 C56 1.399(9) . ?
C56 C57 1.362(8) . ?
C57 C58 1.360(7) . ?
C59 C64 1.381(6) . ?
C59 C60 1.392(6) . ?
C60 C61 1.406(6) . ?
C61 C62 1.375(7) . ?
C62 C63 1.372(7) . ?
C63 C64 1.386(6) . ?
C65 C70 1.390(6) . ?
C65 C66 1.398(6) . ?
C66 C67 1.375(6) . ?
C67 C68 1.375(7) . ?
C68 C69 1.368(7) . ?
C69 C70 1.388(6) . ?
C71 C72 1.384(6) . ?
C71 C76 1.397(6) . ?
C72 C73 1.377(6) . ?
C73 C74 1.398(7) . ?
C74 C75 1.383(7) . ?
C75 C76 1.382(6) . ?
N1 Zn1 1.988(3) . ?
N2 Zn1 1.967(3) . ?
N3 Zn1 1.999(3) . ?
N4 Zn1 1.965(3) . ?
N5 Zn2 2.005(3) . ?
N6 Zn2 1.948(3) . ?
N7 Zn2 2.018(3) . ?
N8 Zn2 1.968(3) . ?

loop_
_geom_torsion_atom_site_label_1
_geom_torsion_atom_site_label_2
_geom_torsion_atom_site_label_3
_geom_torsion_atom_site_label_4
_geom_torsion
_geom_torsion_site_symmetry_1
_geom_torsion_site_symmetry_2
_geom_torsion_site_symmetry_3
_geom_torsion_site_symmetry_4
_geom_torsion_publ_flag
N1 C1 C2 O1 19.6(4) . . . . ?
C15 C1 C2 O1 142.4(3) . . . . ?
N1 C3 C4 C5 2.6(6) . . . . ?
O1 C3 C4 C5 -175.2(3) . . . . ?
C3 C4 C5 N2 2.9(6) . . . . ?
C3 C4 C5 O2 -176.9(3) . . . . ?
O2 C6 C7 N2 26.8(4) . . . . ?
O2 C6 C7 C21 148.7(3) . . . . ?
N3 C8 C9 O3 -22.6(4) . . . . ?
C27 C8 C9 O3 97.9(4) . . . . ?
N3 C10 C11 C12 -3.3(7) . . . . ?
O3 C10 C11 C12 177.4(4) . . . . ?
C10 C11 C12 N4 6.3(7) . . . . ?
C10 C11 C12 O4 -174.0(4) . . . . ?
O4 C13 C14 N4 23.2(4) . . . . ?
O4 C13 C14 C33 147.0(4) . . . . ?
N1 C1 C15 C20 88.4(5) . . . . ?
C2 C1 C15 C20 -28.7(6) . . . . ?
N1 C1 C15 C16 -88.4(4) . . . . ?
C2 C1 C15 C16 154.5(4) . . . . ?
C20 C15 C16 C17 0.4(6) . . . . ?
C1 C15 C16 C17 177.3(4) . . . . ?
C15 C16 C17 C18 0.8(7) . . . . ?
C16 C17 C18 C19 -1.6(7) . . . . ?
C17 C18 C19 C20 1.1(7) . . . . ?
C18 C19 C20 C15 0.1(7) . . . . ?
C16 C15 C20 C19 -0.8(6) . . . . ?
C1 C15 C20 C19 -177.7(4) . . . . ?
N2 C7 C21 C26 51.2(5) . . . . ?
C6 C7 C21 C26 -64.2(5) . . . . ?
N2 C7 C21 C22 -127.8(4) . . . . ?
C6 C7 C21 C22 116.7(4) . . . . ?
C26 C21 C22 C23 -0.6(6) . . . . ?
C7 C21 C22 C23 178.4(4) . . . . ?
C21 C22 C23 C24 1.6(7) . . . . ?
C22 C23 C24 C25 -1.2(7) . . . . ?
C23 C24 C25 C26 0.0(7) . . . . ?
C24 C25 C26 C21 1.0(6) . . . . ?
C22 C21 C26 C25 -0.7(6) . . . . ?
C7 C21 C26 C25 -179.7(4) . . . . ?
N3 C8 C27 C32 88.4(4) . . . . ?
C9 C8 C27 C32 -26.0(6) . . . . ?
N3 C8 C27 C28 -88.4(4) . . . . ?
C9 C8 C27 C28 157.2(4) . . . . ?
C32 C27 C28 C29 0.7(6) . . . . ?
C8 C27 C28 C29 177.6(4) . . . . ?
C27 C28 C29 C30 0.2(6) . . . . ?
C28 C29 C30 C31 -1.2(7) . . . . ?
C29 C30 C31 C32 1.3(6) . . . . ?
C28 C27 C32 C31 -0.6(6) . . . . ?
C8 C27 C32 C31 -177.4(4) . . . . ?
C30 C31 C32 C27 -0.4(6) . . . . ?
N4 C14 C33 C34 25.0(5) . . . . ?
C13 C14 C33 C34 -91.3(5) . . . . ?
N4 C14 C33 C38 -156.7(4) . . . . ?
C13 C14 C33 C38 87.0(5) . . . . ?
C38 C33 C34 C35 -1.6(6) . . . . ?
C14 C33 C34 C35 176.8(4) . . . . ?
C33 C34 C35 C36 -0.1(6) . . . . ?
C34 C35 C36 C37 0.9(7) . . . . ?
C35 C36 C37 C38 0.0(7) . . . . ?
C36 C37 C38 C33 -1.6(8) . . . . ?
C34 C33 C38 C37 2.4(7) . . . . ?
C14 C33 C38 C37 -176.0(4) . . . . ?
N5 C39 C40 O5 -21.8(4) . . . . ?
C53 C39 C40 O5 98.3(4) . . . . ?
N5 C41 C42 C43 -3.9(8) . . . . ?
O5 C41 C42 C43 177.9(4) . . . . ?
C41 C42 C43 N6 3.6(8) . . . . ?
C41 C42 C43 O6 -175.5(4) . . . . ?
O6 C44 C45 N6 29.9(4) . . . . ?
O6 C44 C45 C59 153.6(4) . . . . ?
N7 C46 C47 O7 17.8(5) . . . . ?
C65 C46 C47 O7 140.0(4) . . . . ?
N7 C48 C49 C50 2.1(7) . . . . ?
O7 C48 C49 C50 -176.4(4) . . . . ?
C48 C49 C50 N8 4.6(7) . . . . ?
C48 C49 C50 O8 -177.9(4) . . . . ?
O8 C51 C52 N8 23.8(4) . . . . ?
O8 C51 C52 C71 145.7(4) . . . . ?
N5 C39 C53 C54 -99.5(4) . . . . ?
C40 C39 C53 C54 145.4(4) . . . . ?
N5 C39 C53 C58 75.8(5) . . . . ?
C40 C39 C53 C58 -39.3(5) . . . . ?
C58 C53 C54 C55 0.9(6) . . . . ?
C39 C53 C54 C55 176.3(4) . . . . ?
C53 C54 C55 C56 -0.1(7) . . . . ?
C54 C55 C56 C57 -1.1(8) . . . . ?
C55 C56 C57 C58 1.5(8) . . . . ?
C56 C57 C58 C53 -0.7(7) . . . . ?
C54 C53 C58 C57 -0.5(6) . . . . ?
C39 C53 C58 C57 -175.9(4) . . . . ?
N6 C45 C59 C64 32.5(5) . . . . ?
C44 C45 C59 C64 -83.5(5) . . . . ?
N6 C45 C59 C60 -147.8(4) . . . . ?
C44 C45 C59 C60 96.1(5) . . . . ?
C64 C59 C60 C61 1.4(6) . . . . ?
C45 C59 C60 C61 -178.2(4) . . . . ?
C59 C60 C61 C62 -2.0(7) . . . . ?
C60 C61 C62 C63 1.9(7) . . . . ?
C61 C62 C63 C64 -1.4(7) . . . . ?
C60 C59 C64 C63 -0.9(6) . . . . ?
C45 C59 C64 C63 178.8(4) . . . . ?
C62 C63 C64 C59 0.8(7) . . . . ?
N7 C46 C65 C70 -90.4(5) . . . . ?
C47 C46 C65 C70 151.9(4) . . . . ?
N7 C46 C65 C66 86.5(5) . . . . ?
C47 C46 C65 C66 -31.1(6) . . . . ?
C70 C65 C66 C67 -1.1(7) . . . . ?
C46 C65 C66 C67 -178.1(4) . . . . ?
C65 C66 C67 C68 0.1(7) . . . . ?
C66 C67 C68 C69 1.2(8) . . . . ?
C67 C68 C69 C70 -1.4(8) . . . . ?
C68 C69 C70 C65 0.3(7) . . . . ?
C66 C65 C70 C69 0.9(6) . . . . ?
C46 C65 C70 C69 178.0(4) . . . . ?
N8 C52 C71 C72 48.9(5) . . . . ?
C51 C52 C71 C72 -65.8(5) . . . . ?
N8 C52 C71 C76 -127.9(4) . . . . ?
C51 C52 C71 C76 117.5(4) . . . . ?
C76 C71 C72 C73 -1.6(6) . . . . ?
C52 C71 C72 C73 -178.5(4) . . . . ?
C71 C72 C73 C74 -0.1(7) . . . . ?
C72 C73 C74 C75 1.6(7) . . . . ?
C73 C74 C75 C76 -1.4(7) . . . . ?
C74 C75 C76 C71 -0.3(7) . . . . ?
C72 C71 C76 C75 1.8(6) . . . . ?
C52 C71 C76 C75 178.6(4) . . . . ?
O1 C3 N1 C1 5.0(4) . . . . ?
C4 C3 N1 C1 -172.9(4) . . . . ?
O1 C3 N1 Zn1 161.8(2) . . . . ?
C4 C3 N1 Zn1 -16.1(6) . . . . ?
C15 C1 N1 C3 -141.9(3) . . . . ?
C2 C1 N1 C3 -15.2(4) . . . . ?
C15 C1 N1 Zn1 62.5(4) . . . . ?
C2 C1 N1 Zn1 -170.7(3) . . . . ?
O2 C5 N2 C7 5.2(4) . . . . ?
C4 C5 N2 C7 -174.5(4) . . . . ?
O2 C5 N2 Zn1 -173.4(2) . . . . ?
C4 C5 N2 Zn1 6.8(6) . . . . ?
C21 C7 N2 C5 -143.9(3) . . . . ?
C6 C7 N2 C5 -19.9(4) . . . . ?
C21 C7 N2 Zn1 34.6(5) . . . . ?
C6 C7 N2 Zn1 158.6(3) . . . . ?
O3 C10 N3 C8 -2.7(5) . . . . ?
C11 C10 N3 C8 177.9(4) . . . . ?
O3 C10 N3 Zn1 -177.3(2) . . . . ?
C11 C10 N3 Zn1 3.4(6) . . . . ?
C27 C8 N3 C10 -108.5(4) . . . . ?
C9 C8 N3 C10 15.8(4) . . . . ?
C27 C8 N3 Zn1 65.6(4) . . . . ?
C9 C8 N3 Zn1 -170.2(3) . . . . ?
O4 C12 N4 C14 8.6(5) . . . . ?
C11 C12 N4 C14 -171.7(4) . . . . ?
O4 C12 N4 Zn1 171.8(3) . . . . ?
C11 C12 N4 Zn1 -8.6(6) . . . . ?
C33 C14 N4 C12 -143.1(4) . . . . ?
C13 C14 N4 C12 -19.7(4) . . . . ?
C33 C14 N4 Zn1 54.8(5) . . . . ?
C13 C14 N4 Zn1 178.3(3) . . . . ?
O5 C41 N5 C39 -4.6(5) . . . . ?
C42 C41 N5 C39 177.2(5) . . . . ?
O5 C41 N5 Zn2 175.2(3) . . . . ?
C42 C41 N5 Zn2 -3.1(7) . . . . ?
C53 C39 N5 C41 -107.0(4) . . . . ?
C40 C39 N5 C41 16.6(5) . . . . ?
C53 C39 N5 Zn2 73.3(4) . . . . ?
C40 C39 N5 Zn2 -163.1(3) . . . . ?
O6 C43 N6 C45 10.6(5) . . . . ?
C42 C43 N6 C45 -168.5(5) . . . . ?
O6 C43 N6 Zn2 -177.2(3) . . . . ?
C42 C43 N6 Zn2 3.7(7) . . . . ?
C59 C45 N6 C43 -148.5(4) . . . . ?
C44 C45 N6 C43 -25.2(4) . . . . ?
C59 C45 N6 Zn2 40.2(5) . . . . ?
C44 C45 N6 Zn2 163.5(3) . . . . ?
O7 C48 N7 C46 6.4(5) . . . . ?
C49 C48 N7 C46 -172.1(4) . . . . ?
O7 C48 N7 Zn2 153.8(3) . . . . ?
C49 C48 N7 Zn2 -24.7(6) . . . . ?
C65 C46 N7 C48 -141.2(4) . . . . ?
C47 C46 N7 C48 -14.9(5) . . . . ?
C65 C46 N7 Zn2 73.9(4) . . . . ?
C47 C46 N7 Zn2 -159.9(3) . . . . ?
O8 C50 N8 C52 8.7(5) . . . . ?
C49 C50 N8 C52 -173.7(4) . . . . ?
O8 C50 N8 Zn2 -163.2(3) . . . . ?
C49 C50 N8 Zn2 14.4(6) . . . . ?
C71 C52 N8 C50 -143.2(4) . . . . ?
C51 C52 N8 C50 -20.1(5) . . . . ?
C71 C52 N8 Zn2 27.8(5) . . . . ?
C51 C52 N8 Zn2 150.9(3) . . . . ?
N1 C3 O1 C2 8.6(4) . . . . ?
C4 C3 O1 C2 -173.2(3) . . . . ?
C1 C2 O1 C3 -17.7(4) . . . . ?
N2 C5 O2 C6 13.2(4) . . . . ?
C4 C5 O2 C6 -167.1(3) . . . . ?
C7 C6 O2 C5 -24.8(4) . . . . ?
N3 C10 O3 C9 -13.0(5) . . . . ?
C11 C10 O3 C9 166.5(4) . . . . ?
C8 C9 O3 C10 22.1(4) . . . . ?
N4 C12 O4 C13 7.5(5) . . . . ?
C11 C12 O4 C13 -172.2(4) . . . . ?
C14 C13 O4 C12 -19.4(5) . . . . ?
N5 C41 O5 C40 -10.4(5) . . . . ?
C42 C41 O5 C40 168.0(4) . . . . ?
C39 C40 O5 C41 20.0(5) . . . . ?
N6 C43 O6 C44 9.8(5) . . . . ?
C42 C43 O6 C44 -171.0(4) . . . . ?
C45 C44 O6 C43 -25.0(4) . . . . ?
N7 C48 O7 C47 5.8(5) . . . . ?
C49 C48 O7 C47 -175.5(4) . . . . ?
C46 C47 O7 C48 -14.7(5) . . . . ?
N8 C50 O8 C51 7.7(5) . . . . ?
C49 C50 O8 C51 -170.2(4) . . . . ?
C52 C51 O8 C50 -20.1(4) . . . . ?
C12 N4 Zn1 N2 -125.7(3) . . . . ?
C14 N4 Zn1 N2 34.1(4) . . . . ?
C12 N4 Zn1 N1 118.3(3) . . . . ?
C14 N4 Zn1 N1 -81.9(4) . . . . ?
C12 N4 Zn1 N3 6.4(3) . . . . ?
C14 N4 Zn1 N3 166.2(3) . . . . ?
C5 N2 Zn1 N4 -152.8(3) . . . . ?
C7 N2 Zn1 N4 28.8(3) . . . . ?
C5 N2 Zn1 N1 -14.7(3) . . . . ?
C7 N2 Zn1 N1 166.9(3) . . . . ?
C5 N2 Zn1 N3 93.8(3) . . . . ?
C7 N2 Zn1 N3 -84.6(3) . . . . ?
C3 N1 Zn1 N4 141.4(3) . . . . ?
C1 N1 Zn1 N4 -65.7(4) . . . . ?
C3 N1 Zn1 N2 18.7(3) . . . . ?
C1 N1 Zn1 N2 171.6(3) . . . . ?
C3 N1 Zn1 N3 -109.8(3) . . . . ?
C1 N1 Zn1 N3 43.0(3) . . . . ?
C10 N3 Zn1 N4 -4.1(3) . . . . ?
C8 N3 Zn1 N4 -177.6(3) . . . . ?
C10 N3 Zn1 N2 116.4(3) . . . . ?
C8 N3 Zn1 N2 -57.1(4) . . . . ?
C10 N3 Zn1 N1 -139.3(3) . . . . ?
C8 N3 Zn1 N1 47.3(3) . . . . ?
C43 N6 Zn2 N8 -140.1(3) . . . . ?
C45 N6 Zn2 N8 30.1(4) . . . . ?
C43 N6 Zn2 N5 -7.6(3) . . . . ?
C45 N6 Zn2 N5 162.6(3) . . . . ?
C43 N6 Zn2 N7 95.3(3) . . . . ?
C45 N6 Zn2 N7 -94.5(4) . . . . ?
C50 N8 Zn2 N6 -167.8(3) . . . . ?
C52 N8 Zn2 N6 22.1(4) . . . . ?
C50 N8 Zn2 N5 72.9(4) . . . . ?
C52 N8 Zn2 N5 -97.1(4) . . . . ?
C50 N8 Zn2 N7 -27.3(3) . . . . ?
C52 N8 Zn2 N7 162.6(4) . . . . ?
C41 N5 Zn2 N6 7.5(4) . . . . ?
C39 N5 Zn2 N6 -172.8(4) . . . . ?
C41 N5 Zn2 N8 139.3(3) . . . . ?
C39 N5 Zn2 N8 -41.0(4) . . . . ?
C41 N5 Zn2 N7 -123.2(4) . . . . ?
C39 N5 Zn2 N7 56.5(4) . . . . ?
C48 N7 Zn2 N6 167.0(3) . . . . ?
C46 N7 Zn2 N6 -51.1(4) . . . . ?
C48 N7 Zn2 N8 31.6(3) . . . . ?
C46 N7 Zn2 N8 173.5(3) . . . . ?
C48 N7 Zn2 N5 -91.6(3) . . . . ?
C46 N7 Zn2 N5 50.3(3) . . . . ?
